data_8106159
loop_
_publ_author_name
'Li, Huan-Yong'
'Lin, Wang'
'Han, Feng-Xian'
'Ou, Guang-Chuan'

_publ_section_title
;
 Crystal structure of
 (\m2-2,2&#x2032;-bipyridine-3,3&#x2032;-dicarboxylato)-bis(5,5,7,12,12,14-hexamethyl-1,4,8,11-tetraazacyclotetradecane)-di-nickel(II)
 perchlorate N,N&#x2032;-dimethylformamide solvate, C50H92Cl2N12Ni2O14
;
_journal_issue 3
_journal_name_full 'Zeitschrift f\"ur Kristallographie - New Crystal Structures'
_journal_page_first 379
_journal_page_last 381
_journal_paper_doi 10.1515/ncrs-2017-0269
_journal_volume 233
_journal_year 2018
_chemical_formula_moiety 'C44 H78 N10 Ni2 O4, 2(C3 H7 N O), 2(Cl O4)'
_chemical_formula_sum 'C50 H92 Cl2 N12 Ni2 O14'
_chemical_formula_weight 1273.65
_space_group_crystal_system monoclinic
_space_group_IT_number 15
_space_group_name_Hall '-C 2yc'
_space_group_name_H-M_alt 'C 1 2/c 1'
_symmetry_Int_Tables_number 15
_cell_angle_alpha 90
_cell_angle_beta 114.825(4)
_cell_angle_gamma 90
_cell_formula_units_Z 4
_cell_length_a 25.731(5)
_cell_length_b 9.940(2)
_cell_length_c 26.574(5)
_cell_measurement_reflns_used 3203
_cell_measurement_temperature 173(2)
_cell_measurement_theta_max 24.73
_cell_measurement_theta_min 2.23
_cell_volume 6169(2)
_computing_cell_refinement 'SAINT v6.45A (Bruker, 2003)'
_computing_data_collection 'Bruker SMART'
_computing_data_reduction 'SAINT v6.45A (Bruker, 2003)'
_computing_molecular_graphics 'Olex2 (Dolomanov et al., 2009)'
_computing_publication_material 'Olex2 (Dolomanov et al., 2009)'
_computing_structure_refinement 'olex2.refine (Bourhis et al., 2015)'
_computing_structure_solution 'ShelXT (Sheldrick, 2015)'
_diffrn_ambient_temperature 173.15
_diffrn_measured_fraction_theta_full 0.9683
_diffrn_measured_fraction_theta_max 0.9683
_diffrn_measurement_device_type 'CCD area detector'
_diffrn_measurement_method 'phi and omega scans'
_diffrn_radiation_monochromator graphite
_diffrn_radiation_type 'Mo K\a'
_diffrn_radiation_wavelength 0.71073
_diffrn_reflns_av_R_equivalents 0.0457
_diffrn_reflns_av_unetI/netI 0.0727
_diffrn_reflns_limit_h_max 27
_diffrn_reflns_limit_h_min -32
_diffrn_reflns_limit_k_max 12
_diffrn_reflns_limit_k_min -12
_diffrn_reflns_limit_l_max 33
_diffrn_reflns_limit_l_min -16
_diffrn_reflns_number 14245
_diffrn_reflns_theta_full 27.0539
_diffrn_reflns_theta_max 27.05
_diffrn_reflns_theta_min 1.85
_exptl_absorpt_coefficient_mu 0.766
_exptl_absorpt_correction_T_max 0.7915
_exptl_absorpt_correction_T_min 0.653201
_exptl_absorpt_correction_type multi-scan
_exptl_absorpt_process_details
;
SADABS v.2.10 (Bruker,2003) was used for absorption correction.
R(int) was 0.0723 before and 0.0346 after correction.
The Ratio of minimum to maximum transmission is 0.6532.
The \l/2 correction factor is 0.0015.
;
_exptl_crystal_colour 'clear bluish blue'
_exptl_crystal_colour_lustre clear
_exptl_crystal_colour_modifier bluish
_exptl_crystal_colour_primary blue
_exptl_crystal_density_diffrn 1.3713
_exptl_crystal_density_meas .
_exptl_crystal_density_method 'not measured'
_exptl_crystal_description block
_exptl_crystal_F_000 2717.1549
_exptl_crystal_size_max 0.41
_exptl_crystal_size_mid 0.35
_exptl_crystal_size_min 0.32
_refine_diff_density_max 1.2107
_refine_diff_density_min -1.3593
_refine_diff_density_rms 0.1558
_refine_ls_d_res_high 0.7813
_refine_ls_d_res_low 11.0112
_refine_ls_goodness_of_fit_ref 1.0487
_refine_ls_hydrogen_treatment constr
_refine_ls_matrix_type full
_refine_ls_number_constraints 74
_refine_ls_number_parameters 364
_refine_ls_number_reflns 6563
_refine_ls_number_restraints 20
_refine_ls_restrained_S_all 1.0470
_refine_ls_R_factor_all 0.1135
_refine_ls_R_factor_gt 0.0675
_refine_ls_shift/su_max 0.0001
_refine_ls_shift/su_mean 0.0000
_refine_ls_structure_factor_coef Fsqd
_refine_ls_weighting_details 'w=1/[\s^2^(Fo^2^)+(0.1239P)^2^+11.2645P] where P=(Fo^2^+2Fc^2^)/3'
_refine_ls_weighting_scheme calc
_refine_ls_wR_factor_gt 0.1822
_refine_ls_wR_factor_ref 0.2209
_reflns_Friedel_coverage 0.0
_reflns_limit_h_max 27
_reflns_limit_h_min -32
_reflns_limit_k_max 12
_reflns_limit_k_min 0
_reflns_limit_l_max 33
_reflns_limit_l_min 0
_reflns_number_gt 4169
_reflns_number_total 6563
_reflns_threshold_expression I>=2u(I)
_cod_data_source_file suppl_ncrs-2017-0269_suppl.cif
_cod_data_source_block L
_cod_database_code 8106159
_olex2_refinement_description
;
1. Fixed Uiso
 At 1.2 times of:
  All C(H) groups, All C(H,H) groups, All N(H) groups
 At 1.5 times of:
  All C(H,H,H) groups
2. Shared sites
{Cl1, Cl1a}
3. Restrained distances
 Cl1-O4 = Cl1-O5 = Cl1-O6 = Cl1-O7
 1.44 with sigma of 0.01
 O4-O5 = O4-O6 = O4-O7 = O5-O6 = O5-O7 = O6-O7
 2.35 with sigma of 0.02
 Cl1a-O4a = Cl1a-O5a = Cl1a-O6a = Cl1a-O7a
 1.44 with sigma of 0.01
 O4a-O5a = O4a-O6a = O4a-O7a = O5a-O6a = O5a-O7a = O6a-O7a
 2.35 with sigma of 0.02
4. Rigid bond restraints
 O4, O5, O6, O7
 with sigma for 1-2 distances of 0.01 and sigma for 1-3 distances of 0.01
 O4a, O5a, O6a, O7a
 with sigma for 1-2 distances of 0.01 and sigma for 1-3 distances of 0.01
 Cl1, Cl1a
 with sigma for 1-2 distances of 0.01 and sigma for 1-3 distances of 0.01
5. Uiso/Uaniso restraints and constraints
O4 \\sim O5 \\sim O6 \\sim O7: within 2A with sigma of 0.04 and sigma for
terminal atoms of 0.08
O4a \\sim O5a \\sim O6a \\sim O7a: within 2A with sigma of 0.04 and sigma for
terminal atoms of 0.08
Cl1 \\sim Cl1a: within 2A with sigma of 0.04 and sigma for terminal atoms of
0.08
Uanis(O4) = Uanis(O4a) = Uanis(O5) = Uanis(O5a) = Uanis(O6) = Uanis(O6a) =
Uanis(O7) = Uanis(O7a)
Uanis(Cl1) = Uanis(Cl1a)
6. Others
 Sof(Cl1a)=Sof(O7a)=Sof(O5a)=Sof(O6a)=Sof(O4a)=1-FVAR(1)
 Sof(O6)=Sof(O5)=Sof(O7)=Sof(O4)=Sof(Cl1)=FVAR(1)
7.a Ternary CH refined with riding coordinates:
 N2(H2), N3(H3), N1(H1), N4(H4), C15(H15), C7(H7)
7.b Secondary CH2 refined with riding coordinates:
 C2(H2a,H2b), C1(H1a,H1b), C14(H14a,H14b), C10(H10a,H10b), C6(H6a,H6b), C9(H9a,
 H9b)
7.c Aromatic/amide H refined with riding coordinates:
 C21(H21), C19(H19), C20(H20), C25(H25)
7.d Idealised Me refined as rotating group:
 C12(H12a,H12b,H12c), C4(H4a,H4b,H4c), C5(H5a,H5b,H5c), C8(H8a,H8b,H8c),
 C13(H13a,H13b,H13c), C16(H16a,H16b,H16c), C23(H23a,H23b,H23c), C24(H24a,H24b,
 H24c)
;
_olex2_submission_special_instructions 'No special instructions were received'

loop_
_space_group_symop_id
_space_group_symop_operation_xyz
1 x,y,z
2 -x,y,-z+1/2
3 -x,-y,-z
4 x,-y,z-1/2
5 x+1/2,y+1/2,z
6 -x+1/2,y+1/2,-z+1/2
7 -x+1/2,-y+1/2,-z
8 x+1/2,-y+1/2,z-1/2

loop_
_atom_site_label
_atom_site_type_symbol
_atom_site_fract_x
_atom_site_fract_y
_atom_site_fract_z
_atom_site_U_iso_or_equiv
_atom_site_adp_type
_atom_site_occupancy
_atom_site_refinement_flags_posn
_atom_site_refinement_flags_adp
_atom_site_disorder_group
Ni1 Ni 0.60021(2) 0.53484(6) 0.40671(2) 0.0268(2) Uani 1.000000 . . .
O2 O 0.54677(13) 0.6012(3) 0.32682(12) 0.0285(7) Uani 1.000000 . . .
O1 O 0.63496(13) 0.6753(3) 0.36734(12) 0.0347(8) Uani 1.000000 . . .
N2 N 0.55806(16) 0.6811(4) 0.43503(15) 0.0292(8) Uani 1.000000 . . .
H2 H 0.53482(16) 0.7287(4) 0.40345(15) 0.0351(10) Uiso 1.000000 R . .
N5 N 0.51463(18) 0.8679(4) 0.19326(15) 0.0336(9) Uani 1.000000 . . .
N3 N 0.66871(16) 0.5240(4) 0.48508(15) 0.0340(9) Uani 1.000000 . . .
H3 H 0.65848(16) 0.4647(4) 0.50646(15) 0.0408(11) Uiso 1.000000 R . .
N1 N 0.53853(16) 0.4026(4) 0.40970(15) 0.0311(9) Uani 1.000000 . . .
H1 H 0.55386(16) 0.3566(4) 0.44327(15) 0.0374(10) Uiso 1.000000 R . .
N4 N 0.64351(17) 0.3817(4) 0.38297(16) 0.0359(9) Uani 1.000000 . . .
H4 H 0.66140(17) 0.4253(4) 0.36356(16) 0.0431(11) Uiso 1.000000 R . .
C22 C 0.52415(19) 0.8087(4) 0.24194(17) 0.0263(9) Uani 1.000000 . . .
C18 C 0.57745(19) 0.7527(4) 0.27568(18) 0.0287(10) Uani 1.000000 . . .
C17 C 0.58667(19) 0.6734(4) 0.32675(18) 0.0287(10) Uani 1.000000 . . .
C15 C 0.5187(2) 0.3026(5) 0.36346(19) 0.0341(11) Uani 1.000000 . . .
H15 H 0.5049(2) 0.3532(5) 0.32766(19) 0.0409(13) Uiso 1.000000 R . .
C2 C 0.5180(2) 0.6020(5) 0.4502(2) 0.0376(11) Uani 1.000000 . . .
H2a H 0.5387(2) 0.5639(5) 0.4878(2) 0.0451(14) Uiso 1.000000 R . .
H2b H 0.4871(2) 0.6610(5) 0.4503(2) 0.0451(14) Uiso 1.000000 R . .
C3 C 0.5906(2) 0.7866(5) 0.47677(19) 0.0376(12) Uani 1.000000 . . .
C1 C 0.4928(2) 0.4902(5) 0.4089(2) 0.0365(11) Uani 1.000000 . . .
H1a H 0.4718(2) 0.5284(5) 0.3713(2) 0.0438(14) Uiso 1.000000 R . .
H1b H 0.4654(2) 0.4378(5) 0.4183(2) 0.0438(14) Uiso 1.000000 R . .
C21 C 0.5574(2) 0.8707(5) 0.1776(2) 0.0384(12) Uani 1.000000 . . .
H21 H 0.5504(2) 0.9101(5) 0.1427(2) 0.0461(14) Uiso 1.000000 R . .
C11 C 0.6109(2) 0.2669(5) 0.3469(2) 0.0431(13) Uani 1.000000 . . .
C14 C 0.5671(2) 0.2117(5) 0.3667(2) 0.0427(13) Uani 1.000000 . . .
H14a H 0.5882(2) 0.1834(5) 0.4058(2) 0.0512(15) Uiso 1.000000 R . .
H14b H 0.5499(2) 0.1298(5) 0.3448(2) 0.0512(15) Uiso 1.000000 R . .
C19 C 0.6216(2) 0.7625(5) 0.2594(2) 0.0415(12) Uani 1.000000 . . .
H19 H 0.6587(2) 0.7301(5) 0.2827(2) 0.0498(15) Uiso 1.000000 R . .
C12 C 0.5813(2) 0.3200(6) 0.2874(2) 0.0433(13) Uani 1.000000 . . .
H12a H 0.5571(13) 0.397(2) 0.2863(3) 0.0650(19) Uiso 1.000000 GR . .
H12b H 0.6103(2) 0.348(3) 0.2747(6) 0.0650(19) Uiso 1.000000 GR . .
H12c H 0.5576(12) 0.2488(13) 0.2631(3) 0.0650(19) Uiso 1.000000 GR . .
C20 C 0.6110(2) 0.8204(6) 0.2085(2) 0.0426(13) Uani 1.000000 . . .
H20 H 0.6401(2) 0.8250(6) 0.1954(2) 0.0511(15) Uiso 1.000000 R . .
C4 C 0.6136(2) 0.8863(5) 0.4473(2) 0.0446(13) Uani 1.000000 . . .
H4a H 0.6354(14) 0.8376(7) 0.4305(13) 0.067(2) Uiso 1.000000 GR . .
H4b H 0.5816(3) 0.934(3) 0.4184(10) 0.067(2) Uiso 1.000000 GR . .
H4c H 0.6386(13) 0.952(2) 0.4743(3) 0.067(2) Uiso 1.000000 GR . .
C7 C 0.6883(2) 0.6518(5) 0.5171(2) 0.0404(12) Uani 1.000000 . . .
H7 H 0.7011(2) 0.7147(5) 0.4952(2) 0.0485(15) Uiso 1.000000 R . .
C10 C 0.6901(2) 0.3391(6) 0.4363(2) 0.0487(14) Uani 1.000000 . . .
H10a H 0.6750(2) 0.2736(6) 0.4549(2) 0.0584(17) Uiso 1.000000 R . .
H10b H 0.7207(2) 0.2944(6) 0.4292(2) 0.0584(17) Uiso 1.000000 R . .
C6 C 0.6392(2) 0.7190(5) 0.52608(19) 0.0420(13) Uani 1.000000 . . .
H6a H 0.6563(2) 0.7879(5) 0.55534(19) 0.0504(15) Uiso 1.000000 R . .
H6b H 0.6218(2) 0.6498(5) 0.54099(19) 0.0504(15) Uiso 1.000000 R . .
C9 C 0.7143(2) 0.4590(6) 0.4733(2) 0.0483(14) Uani 1.000000 . . .
H9a H 0.7298(2) 0.5241(6) 0.4549(2) 0.0580(17) Uiso 1.000000 R . .
H9b H 0.7459(2) 0.4300(6) 0.5084(2) 0.0580(17) Uiso 1.000000 R . .
C5 C 0.5526(3) 0.8609(6) 0.4985(2) 0.0509(14) Uani 1.000000 . . .
H5a H 0.5176(8) 0.890(4) 0.4673(2) 0.076(2) Uiso 1.000000 GR . .
H5b H 0.5427(14) 0.8007(14) 0.5224(14) 0.076(2) Uiso 1.000000 GR . .
H5c H 0.5732(7) 0.939(2) 0.5200(14) 0.076(2) Uiso 1.000000 GR . .
C8 C 0.7384(2) 0.6284(7) 0.5733(2) 0.0618(18) Uani 1.000000 . . .
H8a H 0.7261(6) 0.570(4) 0.5960(8) 0.093(3) Uiso 1.000000 GR . .
H8b H 0.7699(8) 0.585(4) 0.5679(3) 0.093(3) Uiso 1.000000 GR . .
H8c H 0.7514(13) 0.7149(8) 0.5922(8) 0.093(3) Uiso 1.000000 GR . .
C13 C 0.6507(3) 0.1518(6) 0.3476(3) 0.0622(18) Uani 1.000000 . . .
H13a H 0.6843(10) 0.1886(7) 0.3439(19) 0.093(3) Uiso 1.000000 GR . .
H13b H 0.6631(16) 0.103(3) 0.3826(8) 0.093(3) Uiso 1.000000 GR . .
H13c H 0.6303(7) 0.091(3) 0.3166(12) 0.093(3) Uiso 1.000000 GR . .
N6 N 0.7654(2) 0.5708(6) 0.2822(3) 0.0635(15) Uani 1.000000 . . .
C16 C 0.4692(3) 0.2170(6) 0.3631(3) 0.0562(16) Uani 1.000000 . . .
H16a H 0.4825(5) 0.162(3) 0.3968(9) 0.084(2) Uiso 1.000000 GR . .
H16b H 0.4381(8) 0.2759(6) 0.3616(18) 0.084(2) Uiso 1.000000 GR . .
H16c H 0.4553(12) 0.158(3) 0.3305(10) 0.084(2) Uiso 1.000000 GR . .
O3 O 0.7069(2) 0.4493(6) 0.3076(2) 0.0921(18) Uani 1.000000 . . .
C25 C 0.7502(3) 0.5140(7) 0.3186(3) 0.0611(17) Uani 1.000000 . . .
H25 H 0.7753(3) 0.5244(7) 0.3567(3) 0.073(2) Uiso 1.000000 R . .
C23 C 0.7314(4) 0.5592(11) 0.2235(4) 0.108(3) Uani 1.000000 . . .
H23a H 0.7514(16) 0.502(6) 0.2072(6) 0.161(5) Uiso 1.000000 GR . .
H23b H 0.6943(14) 0.519(7) 0.2167(4) 0.161(5) Uiso 1.000000 GR . .
H23c H 0.726(3) 0.6487(14) 0.2065(6) 0.161(5) Uiso 1.000000 GR . .
C24 C 0.8202(4) 0.6416(9) 0.3013(5) 0.111(3) Uani 1.000000 . . .
H24a H 0.8398(15) 0.636(6) 0.3418(5) 0.167(5) Uiso 1.000000 GR . .
H24b H 0.8440(13) 0.600(5) 0.285(2) 0.167(5) Uiso 1.000000 GR . .
H24c H 0.8134(4) 0.736(2) 0.290(3) 0.167(5) Uiso 1.000000 GR . .
O6 O 0.6280(4) 0.1409(11) 0.5992(4) 0.0911(12) Uani 0.606(5) D U 1
O5 O 0.5859(3) 0.2203(10) 0.5089(3) 0.0911(12) Uani 0.606(5) D U 1
O7 O 0.6816(3) 0.2023(10) 0.5497(4) 0.0911(12) Uani 0.606(5) D U 1
O4 O 0.6312(4) 0.3701(7) 0.5764(4) 0.0911(12) Uani 0.606(5) D U 1
Cl1 Cl 0.63675(6) 0.23180(14) 0.56349(5) 0.0460(4) Uani 0.606(5) D U 1
Cl1a Cl 0.63675(6) 0.23180(14) 0.56349(5) 0.0460(4) Uani 0.394(5) D U 2
O7a O 0.6856(4) 0.3044(12) 0.6041(4) 0.0911(12) Uani 0.394(5) D U 2
O5a O 0.6012(5) 0.3200(13) 0.5229(5) 0.0911(12) Uani 0.394(5) D U 2
O6a O 0.6666(6) 0.1342(12) 0.5425(6) 0.0911(12) Uani 0.394(5) D U 2
O4a O 0.6092(6) 0.1521(16) 0.5896(7) 0.0911(12) Uani 0.394(5) D U 2

loop_
_atom_site_aniso_label
_atom_site_aniso_U_11
_atom_site_aniso_U_22
_atom_site_aniso_U_33
_atom_site_aniso_U_12
_atom_site_aniso_U_13
_atom_site_aniso_U_23
Ni1 0.0269(3) 0.0262(3) 0.0261(3) -0.0002(2) 0.0100(2) 0.0071(2)
O2 0.0316(16) 0.0235(15) 0.0281(15) -0.0014(14) 0.0104(13) 0.0044(13)
O1 0.0300(17) 0.0408(19) 0.0289(16) -0.0055(15) 0.0080(14) 0.0109(14)
N2 0.033(2) 0.0251(19) 0.0275(18) -0.0040(16) 0.0108(16) -0.0025(15)
N5 0.044(2) 0.0222(19) 0.033(2) 0.0001(17) 0.0142(18) 0.0048(16)
N3 0.032(2) 0.040(2) 0.0296(19) -0.0032(18) 0.0118(17) 0.0126(17)
N1 0.040(2) 0.0263(19) 0.0292(19) -0.0025(17) 0.0160(17) 0.0041(16)
N4 0.036(2) 0.039(2) 0.034(2) 0.0109(19) 0.0155(18) 0.0122(18)
C22 0.033(2) 0.016(2) 0.028(2) -0.0031(17) 0.0105(18) 0.0023(16)
C18 0.032(2) 0.025(2) 0.029(2) -0.0014(19) 0.0125(19) 0.0051(18)
C17 0.032(2) 0.024(2) 0.030(2) -0.0021(19) 0.013(2) 0.0054(18)
C15 0.045(3) 0.028(2) 0.033(2) -0.008(2) 0.020(2) 0.0008(19)
C2 0.036(3) 0.037(3) 0.046(3) -0.011(2) 0.024(2) -0.011(2)
C3 0.048(3) 0.030(2) 0.031(2) -0.011(2) 0.013(2) -0.003(2)
C1 0.034(3) 0.035(3) 0.047(3) -0.008(2) 0.023(2) -0.007(2)
C21 0.052(3) 0.031(3) 0.032(2) -0.003(2) 0.017(2) 0.010(2)
C11 0.054(3) 0.037(3) 0.041(3) 0.012(3) 0.022(3) 0.007(2)
C14 0.067(4) 0.024(2) 0.044(3) -0.000(2) 0.030(3) 0.002(2)
C19 0.034(3) 0.044(3) 0.044(3) 0.002(2) 0.014(2) 0.012(2)
C12 0.053(3) 0.045(3) 0.041(3) 0.009(3) 0.028(3) 0.006(2)
C20 0.040(3) 0.049(3) 0.046(3) 0.002(2) 0.025(2) 0.015(2)
C4 0.058(3) 0.032(3) 0.039(3) -0.011(3) 0.016(3) -0.000(2)
C7 0.035(3) 0.042(3) 0.036(3) -0.011(2) 0.006(2) 0.009(2)
C10 0.047(3) 0.057(4) 0.042(3) 0.024(3) 0.019(3) 0.021(3)
C6 0.052(3) 0.037(3) 0.028(2) -0.017(2) 0.008(2) 0.000(2)
C9 0.033(3) 0.063(4) 0.041(3) 0.008(3) 0.008(2) 0.018(3)
C5 0.065(4) 0.039(3) 0.048(3) -0.006(3) 0.024(3) -0.015(2)
C8 0.048(3) 0.062(4) 0.050(3) -0.014(3) -0.004(3) 0.008(3)
C13 0.075(4) 0.052(4) 0.063(4) 0.030(3) 0.033(3) 0.007(3)
N6 0.057(3) 0.065(4) 0.083(4) 0.004(3) 0.043(3) 0.006(3)
C16 0.077(4) 0.040(3) 0.062(4) -0.030(3) 0.038(3) -0.018(3)
O3 0.063(3) 0.126(5) 0.095(4) -0.005(3) 0.041(3) 0.033(4)
C25 0.051(4) 0.072(4) 0.060(4) 0.011(3) 0.023(3) 0.012(3)
C23 0.104(7) 0.151(10) 0.081(6) 0.010(7) 0.052(6) 0.019(6)
C24 0.085(6) 0.078(6) 0.174(10) -0.023(5) 0.059(7) 0.001(6)
O6 0.095(3) 0.086(3) 0.099(3) -0.010(2) 0.047(3) 0.011(2)
O5 0.095(3) 0.086(3) 0.099(3) -0.010(2) 0.047(3) 0.011(2)
O7 0.095(3) 0.086(3) 0.099(3) -0.010(2) 0.047(3) 0.011(2)
O4 0.095(3) 0.086(3) 0.099(3) -0.010(2) 0.047(3) 0.011(2)
Cl1 0.0519(8) 0.0496(8) 0.0405(7) -0.0045(6) 0.0232(6) 0.0108(6)
Cl1a 0.0519(8) 0.0496(8) 0.0405(7) -0.0045(6) 0.0232(6) 0.0108(6)
O7a 0.095(3) 0.086(3) 0.099(3) -0.010(2) 0.047(3) 0.011(2)
O5a 0.095(3) 0.086(3) 0.099(3) -0.010(2) 0.047(3) 0.011(2)
O6a 0.095(3) 0.086(3) 0.099(3) -0.010(2) 0.047(3) 0.011(2)
O4a 0.095(3) 0.086(3) 0.099(3) -0.010(2) 0.047(3) 0.011(2)

loop_
_atom_type_symbol
_atom_type_scat_dispersion_real
_atom_type_scat_dispersion_imag
_atom_type_scat_Cromer_Mann_a1
_atom_type_scat_Cromer_Mann_a2
_atom_type_scat_Cromer_Mann_a3
_atom_type_scat_Cromer_Mann_a4
_atom_type_scat_Cromer_Mann_b1
_atom_type_scat_Cromer_Mann_b2
_atom_type_scat_Cromer_Mann_b3
_atom_type_scat_Cromer_Mann_b4
_atom_type_scat_Cromer_Mann_c
_atom_type_scat_source
_atom_type_scat_dispersion_source
Ni 0.35663 1.12491 12.83760 7.29200 4.44380 2.38000 3.87850 0.25650 12.17630 66.34210 1.03410005569 'International Tables Volume C Table 6.1.1.4 (pp. 500-502)' 'Henke, Gullikson and Davis, At. Data and Nucl. Data Tables, 1993, 54, 2'
C 0.00347 0.00161 2.31000 1.02000 1.58860 0.86500 20.84390 10.20750 0.56870 51.65120 0.215599998832 'International Tables Volume C Table 6.1.1.4 (pp. 500-502)' 'Henke, Gullikson and Davis, At. Data and Nucl. Data Tables, 1993, 54, 2'
Cl 0.14873 0.16029 11.46040 7.19640 6.25560 1.64550 0.01040 1.16620 18.51940 47.77840 -9.55739974976 'International Tables Volume C Table 6.1.1.4 (pp. 500-502)' 'Henke, Gullikson and Davis, At. Data and Nucl. Data Tables, 1993, 54, 2'
H 0.00000 0.00000 0.49300 0.32291 0.14019 0.04081 10.51090 26.12570 3.14236 57.79970 0.0030380000826 'International Tables Volume C Table 6.1.1.4 (pp. 500-502)' 'Henke, Gullikson and Davis, At. Data and Nucl. Data Tables, 1993, 54, 2'
O 0.01158 0.00611 3.04850 2.28680 1.54630 0.86700 13.27710 5.70110 0.32390 32.90890 0.250800013542 'International Tables Volume C Table 6.1.1.4 (pp. 500-502)' 'Henke, Gullikson and Davis, At. Data and Nucl. Data Tables, 1993, 54, 2'
N 0.00653 0.00323 12.21260 3.13220 2.01250 1.16630 0.00570 9.89330 28.99750 0.58260 -11.5290002823 'International Tables Volume C Table 6.1.1.4 (pp. 500-502)' 'Henke, Gullikson and Davis, At. Data and Nucl. Data Tables, 1993, 54, 2'

loop_
_geom_angle_atom_site_label_1
_geom_angle_atom_site_label_2
_geom_angle_atom_site_label_3
_geom_angle
_geom_angle_site_symmetry_1
_geom_angle_site_symmetry_3
O1 Ni1 O2 62.12(11) . .
N2 Ni1 O2 85.89(13) . .
N2 Ni1 O1 96.07(14) . .
N3 Ni1 O2 161.16(14) . .
N3 Ni1 O1 99.74(13) . .
N3 Ni1 N2 91.41(15) . .
N1 Ni1 O2 92.91(13) . .
N1 Ni1 O1 154.80(13) . .
N1 Ni1 N2 84.74(15) . .
N1 Ni1 N3 105.43(15) . .
N4 Ni1 O2 97.30(13) . .
N4 Ni1 O1 86.79(15) . .
N4 Ni1 N2 176.47(14) . .
N4 Ni1 N3 86.06(16) . .
N4 Ni1 N1 93.54(16) . .
C17 Ni1 O2 31.03(13) . .
C17 Ni1 O1 31.10(13) . .
C17 Ni1 N2 90.84(15) . .
C17 Ni1 N3 130.63(15) . .
C17 Ni1 N1 123.89(15) . .
C17 Ni1 N4 92.68(15) . .
C17 O2 Ni1 89.6(3) . .
C17 O1 Ni1 86.8(3) . .
H2 N2 Ni1 105.00(10) . .
C2 N2 Ni1 104.4(3) . .
C2 N2 H2 105.0(3) . .
C3 N2 Ni1 122.0(3) . .
C3 N2 H2 105.0(2) . .
C3 N2 C2 113.9(4) . .
C21 N5 C22 118.0(4) . .
H3 N3 Ni1 107.75(11) . .
C7 N3 Ni1 117.7(3) . .
C7 N3 H3 107.7(2) . .
C9 N3 Ni1 102.8(3) . .
C9 N3 H3 107.7(3) . .
C9 N3 C7 112.6(4) . .
H1 N1 Ni1 108.84(10) . .
C15 N1 Ni1 112.9(3) . .
C15 N1 H1 108.8(2) . .
C1 N1 Ni1 104.2(3) . .
C1 N1 H1 108.8(3) . .
C1 N1 C15 113.0(4) . .
H4 N4 Ni1 105.87(11) . .
C11 N4 Ni1 120.8(3) . .
C11 N4 H4 105.9(3) . .
C10 N4 Ni1 103.6(3) . .
C10 N4 H4 105.9(3) . .
C10 N4 C11 113.8(4) . .
C22 C22 N5 116.3(4) 2_655 .
C18 C22 N5 121.5(4) . .
C17 C18 C22 121.9(4) . .
C19 C18 C22 119.0(4) . .
C19 C18 C17 118.9(4) . .
O2 C17 Ni1 59.4(2) . .
O1 C17 Ni1 62.1(2) . .
O1 C17 O2 121.5(4) . .
C18 C17 Ni1 177.2(3) . .
C18 C17 O2 118.9(4) . .
C18 C17 O1 119.5(4) . .
H15 C15 N1 108.1(2) . .
C14 C15 N1 111.3(4) . .
C14 C15 H15 108.1(3) . .
C16 C15 N1 111.8(4) . .
C16 C15 H15 108.1(3) . .
C16 C15 C14 109.4(4) . .
H2a C2 N2 109.8(2) . .
H2b C2 N2 109.8(2) . .
H2b C2 H2a 108.3 . .
C1 C2 N2 109.3(4) . .
C1 C2 H2a 109.8(3) . .
C1 C2 H2b 109.8(3) . .
C4 C3 N2 106.9(4) . .
C6 C3 N2 109.1(4) . .
C6 C3 C4 111.6(4) . .
C5 C3 N2 111.9(4) . .
C5 C3 C4 109.2(4) . .
C5 C3 C6 108.2(4) . .
C2 C1 N1 109.4(4) . .
H1a C1 N1 109.8(3) . .
H1a C1 C2 109.8(3) . .
H1b C1 N1 109.8(2) . .
H1b C1 C2 109.8(3) . .
H1b C1 H1a 108.2 . .
H21 C21 N5 118.0(3) . .
C20 C21 N5 124.1(4) . .
C20 C21 H21 118.0(3) . .
C14 C11 N4 110.3(4) . .
C12 C11 N4 107.4(4) . .
C12 C11 C14 111.0(4) . .
C13 C11 N4 111.7(5) . .
C13 C11 C14 108.3(4) . .
C13 C11 C12 108.1(4) . .
C11 C14 C15 118.3(4) . .
H14a C14 C15 107.7(3) . .
H14a C14 C11 107.7(3) . .
H14b C14 C15 107.7(3) . .
H14b C14 C11 107.7(3) . .
H14b C14 H14a 107.1 . .
H19 C19 C18 120.5(3) . .
C20 C19 C18 118.9(5) . .
C20 C19 H19 120.5(3) . .
H12a C12 C11 109.5 . .
H12b C12 C11 109.5 . .
H12b C12 H12a 109.5 . .
H12c C12 C11 109.5 . .
H12c C12 H12a 109.5 . .
H12c C12 H12b 109.5 . .
C19 C20 C21 118.3(5) . .
H20 C20 C21 120.9(3) . .
H20 C20 C19 120.9(3) . .
H4a C4 C3 109.5 . .
H4b C4 C3 109.5 . .
H4b C4 H4a 109.5 . .
H4c C4 C3 109.5 . .
H4c C4 H4a 109.5 . .
H4c C4 H4b 109.5 . .
H7 C7 N3 108.3(2) . .
C6 C7 N3 110.9(4) . .
C6 C7 H7 108.3(3) . .
C8 C7 N3 111.8(4) . .
C8 C7 H7 108.3(3) . .
C8 C7 C6 109.1(5) . .
H10a C10 N4 109.6(3) . .
H10b C10 N4 109.6(3) . .
H10b C10 H10a 108.1 . .
C9 C10 N4 110.2(4) . .
C9 C10 H10a 109.6(3) . .
C9 C10 H10b 109.6(3) . .
C7 C6 C3 119.2(4) . .
H6a C6 C3 107.5(3) . .
H6a C6 C7 107.5(3) . .
H6b C6 C3 107.5(3) . .
H6b C6 C7 107.5(3) . .
H6b C6 H6a 107.0 . .
C10 C9 N3 109.7(4) . .
H9a C9 N3 109.7(3) . .
H9a C9 C10 109.7(3) . .
H9b C9 N3 109.7(2) . .
H9b C9 C10 109.7(3) . .
H9b C9 H9a 108.2 . .
H5a C5 C3 109.5 . .
H5b C5 C3 109.5 . .
H5b C5 H5a 109.5 . .
H5c C5 C3 109.5 . .
H5c C5 H5a 109.5 . .
H5c C5 H5b 109.5 . .
H8a C8 C7 109.5 . .
H8b C8 C7 109.5 . .
H8b C8 H8a 109.5 . .
H8c C8 C7 109.5 . .
H8c C8 H8a 109.5 . .
H8c C8 H8b 109.5 . .
H13a C13 C11 109.5 . .
H13b C13 C11 109.5 . .
H13b C13 H13a 109.5 . .
H13c C13 C11 109.5 . .
H13c C13 H13a 109.5 . .
H13c C13 H13b 109.5 . .
C23 N6 C25 122.2(6) . .
C24 N6 C25 119.5(7) . .
C24 N6 C23 118.2(7) . .
H16a C16 C15 109.5 . .
H16b C16 C15 109.5 . .
H16b C16 H16a 109.5 . .
H16c C16 C15 109.5 . .
H16c C16 H16a 109.5 . .
H16c C16 H16b 109.5 . .
O3 C25 N6 125.3(7) . .
H25 C25 N6 117.3(4) . .
H25 C25 O3 117.3(4) . .
H23a C23 N6 109.5 . .
H23b C23 N6 109.5 . .
H23b C23 H23a 109.5 . .
H23c C23 N6 109.5 . .
H23c C23 H23a 109.5 . .
H23c C23 H23b 109.5 . .
H24a C24 N6 109.5 . .
H24b C24 N6 109.5 . .
H24b C24 H24a 109.5 . .
H24c C24 N6 109.5 . .
H24c C24 H24a 109.5 . .
H24c C24 H24b 109.5 . .
O5 Cl1 O6 106.5(5) . .
O7 Cl1 O6 115.7(6) . .
O7 Cl1 O5 102.4(5) . .
O4 Cl1 O6 113.3(6) . .
O4 Cl1 O5 99.8(5) . .
O4 Cl1 O7 116.4(5) . .
O5a Cl1a O7a 110.1(7) . .
O6a Cl1a O7a 100.4(7) . .
O6a Cl1a O5a 113.3(7) . .
O4a Cl1a O7a 111.5(8) . .
O4a Cl1a O5a 115.4(7) . .
O4a Cl1a O6a 105.2(8) . .

loop_
_geom_bond_atom_site_label_1
_geom_bond_atom_site_label_2
_geom_bond_distance
_geom_bond_site_symmetry_2
Ni1 O2 2.093(3) .
Ni1 O1 2.152(3) .
Ni1 N2 2.131(4) .
Ni1 N3 2.091(4) .
Ni1 N1 2.088(4) .
Ni1 N4 2.132(4) .
Ni1 C17 2.431(4) .
O2 C17 1.253(5) .
O1 C17 1.258(5) .
N2 H2 0.9300 .
N2 C2 1.479(6) .
N2 C3 1.500(6) .
N5 C22 1.347(5) .
N5 C21 1.332(6) .
N3 H3 0.9300 .
N3 C7 1.494(6) .
N3 C9 1.483(7) .
N1 H1 0.9300 .
N1 C15 1.494(6) .
N1 C1 1.457(6) .
N4 H4 0.9300 .
N4 C11 1.500(7) .
N4 C10 1.482(6) .
C22 C22 1.475(9) 2_655
C22 C18 1.401(6) .
C18 C17 1.500(6) .
C18 C19 1.379(7) .
C15 H15 1.0000 .
C15 C14 1.511(7) .
C15 C16 1.528(7) .
C2 H2a 0.9900 .
C2 H2b 0.9900 .
C2 C1 1.504(7) .
C3 C4 1.528(7) .
C3 C6 1.536(7) .
C3 C5 1.519(7) .
C1 H1a 0.9900 .
C1 H1b 0.9900 .
C21 H21 0.9500 .
C21 C20 1.368(7) .
C11 C14 1.533(7) .
C11 C12 1.532(7) .
C11 C13 1.530(7) .
C14 H14a 0.9900 .
C14 H14b 0.9900 .
C19 H19 0.9500 .
C19 C20 1.388(7) .
C12 H12a 0.9800 .
C12 H12b 0.9800 .
C12 H12c 0.9800 .
C20 H20 0.9500 .
C4 H4a 0.9800 .
C4 H4b 0.9800 .
C4 H4c 0.9800 .
C7 H7 1.0000 .
C7 C6 1.532(8) .
C7 C8 1.528(7) .
C10 H10a 0.9900 .
C10 H10b 0.9900 .
C10 C9 1.504(8) .
C6 H6a 0.9900 .
C6 H6b 0.9900 .
C9 H9a 0.9900 .
C9 H9b 0.9900 .
C5 H5a 0.9800 .
C5 H5b 0.9800 .
C5 H5c 0.9800 .
C8 H8a 0.9800 .
C8 H8b 0.9800 .
C8 H8c 0.9800 .
C13 H13a 0.9800 .
C13 H13b 0.9800 .
C13 H13c 0.9800 .
N6 C25 1.312(8) .
N6 C23 1.437(10) .
N6 C24 1.462(9) .
C16 H16a 0.9800 .
C16 H16b 0.9800 .
C16 H16c 0.9800 .
O3 C25 1.213(8) .
C25 H25 0.9500 .
C23 H23a 0.9800 .
C23 H23b 0.9800 .
C23 H23c 0.9800 .
C24 H24a 0.9800 .
C24 H24b 0.9800 .
C24 H24c 0.9800 .
O6 Cl1 1.395(6) .
O5 Cl1 1.495(6) .
O7 Cl1 1.383(6) .
O4 Cl1 1.439(6) .
Cl1a O7a 1.458(7) .
Cl1a O5a 1.393(7) .
Cl1a O6a 1.485(8) .
Cl1a O4a 1.423(8) .

loop_
_restr_distance_atom_site_label_1
_restr_distance_atom_site_label_2
_restr_distance_site_symmetry_2
_restr_distance_target
_restr_distance_target_weight_param
_restr_distance_diff
O6 O7 1 2.3500 0.0200 -0.0020
O5 O6 1 2.3500 0.0200 0.0331
O5 O7 1 2.3500 0.0200 0.1059
O4 O6 1 2.3500 0.0200 -0.0178
O4 O5 1 2.3500 0.0200 0.1052
O4 O7 1 2.3500 0.0200 -0.0489
Cl1 O6 1 1.4400 0.0100 0.0452
Cl1 O5 1 1.4400 0.0100 -0.0550
Cl1 O7 1 1.4400 0.0100 0.0570
Cl1 O4 1 1.4400 0.0100 0.0006
Cl1a O7a 1 1.4400 0.0100 -0.0184
Cl1a O5a 1 1.4400 0.0100 0.0471
Cl1a O6a 1 1.4400 0.0100 -0.0447
Cl1a O4a 1 1.4400 0.0100 0.0171
O5a O7a 1 2.3500 0.0200 0.0129
O5a O6a 1 2.3500 0.0200 -0.0539
O6a O7a 1 2.3500 0.0200 0.0894
O4a O7a 1 2.3500 0.0200 -0.0313
O4a O5a 1 2.3500 0.0200 -0.0299
O4a O6a 1 2.3500 0.0200 0.0401
